data_7036523
loop_
_publ_author_name
'Rajaraman, A.'
'Sahoo, A. R.'
'Hild, F.'
'Fischmeister, C.'
'Achard, M.'
'Bruneau, C.'

_publ_section_title
;
 Ruthenium(ii) and iridium(iii) complexes featuring NHC-sulfonate chelate.
;
_journal_issue 40
_journal_name_full 'Dalton transactions (Cambridge, England : 2003)'
_journal_page_first 17467
_journal_page_last 17472
_journal_paper_doi 10.1039/c5dt02867a
_journal_volume 44
_journal_year 2015
_chemical_compound_source 'synthesis as described'
_chemical_formula_moiety 'C23 H30 Cl Ir N2 O3 S, 2(C H2 Cl2)'
_chemical_formula_sum 'C25 H34 Cl5 Ir N2 O3 S'
_chemical_formula_weight 812.08
_chemical_name_systematic
;
 ?
;
_space_group_IT_number 15
_symmetry_cell_setting monoclinic
_symmetry_Int_Tables_number 15
_symmetry_space_group_name_Hall '-C 2yc'
_symmetry_space_group_name_H-M 'C 1 2/c 1'
_atom_sites_solution_hydrogens geom
_atom_sites_solution_primary direct
_atom_sites_solution_secondary difmap
_audit_conform_dict_location ftp://ftp.iucr.org/pub/cif_core.dic
_audit_conform_dict_name cif_core.dic
_audit_conform_dict_version 2.3
_audit_creation_date 2014-04-25T14:12:22-00:00
_audit_creation_method 'WinGX routine CIF_UPDATE'
_audit_update_record
;
2015-07-23 deposited with the CCDC.
2015-09-15 downloaded from the CCDC.
;
_cell_angle_alpha 90
_cell_angle_beta 128.4200(10)
_cell_angle_gamma 90
_cell_formula_units_Z 8
_cell_length_a 34.3418(14)
_cell_length_b 8.5744(3)
_cell_length_c 26.5125(9)
_cell_measurement_reflns_used 9849
_cell_measurement_temperature 150(2)
_cell_measurement_theta_max 27.51
_cell_measurement_theta_min 2.37
_cell_measurement_wavelength 0.71073
_cell_volume 6116.5(4)
_computing_cell_refinement 'Bruker APEX2 (Bruker, 2006)'
_computing_data_collection 'Bruker APEX2 (Bruker, 2006)'
_computing_data_reduction 'Bruker APEX2 (Bruker, 2006)'
_computing_molecular_graphics 'Ortep-3 for Windows (Farrugia, 1997)'
_computing_publication_material
;
           WinGX publication routines (Farrugia, 2012),
           CRYSCAL (T. Roisnel, local program)
;
_computing_structure_refinement 'SHELXL-97 (Sheldrick, 1997)'
_computing_structure_solution 'SIR97 (Altomare et al., 1999)'
_diffrn_ambient_temperature 150(2)
_diffrn_detector 'CCD plate'
_diffrn_measured_fraction_theta_full 0.998
_diffrn_measured_fraction_theta_max 0.998
_diffrn_measurement_device_type 'APEXII, Bruker-AXS'
_diffrn_measurement_method 'CCD rotation images, thin slices'
_diffrn_radiation_monochromator graphite
_diffrn_radiation_probe x-ray
_diffrn_radiation_type MoK\a
_diffrn_radiation_wavelength 0.71073
_diffrn_reflns_av_R_equivalents 0.0501
_diffrn_reflns_av_unetI/netI 0.047
_diffrn_reflns_limit_h_max 44
_diffrn_reflns_limit_h_min -44
_diffrn_reflns_limit_k_max 10
_diffrn_reflns_limit_k_min -11
_diffrn_reflns_limit_l_max 34
_diffrn_reflns_limit_l_min -28
_diffrn_reflns_number 26323
_diffrn_reflns_theta_full 27.48
_diffrn_reflns_theta_max 27.48
_diffrn_reflns_theta_min 3
_exptl_absorpt_coefficient_mu 4.900
_exptl_absorpt_correction_T_max 0.308
_exptl_absorpt_correction_T_min 0.157
_exptl_absorpt_correction_type multi-scan
_exptl_absorpt_process_details
;
  [Sheldrick, G.M. (2002). SADABS Bruker AXS Inc., Madison, Wisconsin, USA]
;
_exptl_crystal_colour orange
_exptl_crystal_density_diffrn 1.764
_exptl_crystal_density_method 'not measured'
_exptl_crystal_description prism
_exptl_crystal_F_000 3200
_exptl_crystal_size_max 0.53
_exptl_crystal_size_mid 0.42
_exptl_crystal_size_min 0.24
_refine_diff_density_max 0.915
_refine_diff_density_min -1.483
_refine_diff_density_rms 0.136
_refine_ls_extinction_method none
_refine_ls_goodness_of_fit_ref 1.052
_refine_ls_hydrogen_treatment constr
_refine_ls_matrix_type full
_refine_ls_number_parameters 342
_refine_ls_number_reflns 6993
_refine_ls_number_restraints 0
_refine_ls_restrained_S_all 1.052
_refine_ls_R_factor_all 0.0369
_refine_ls_R_factor_gt 0.0295
_refine_ls_shift/su_max 0.027
_refine_ls_shift/su_mean 0
_refine_ls_structure_factor_coef Fsqd
_refine_ls_weighting_details 'calc w=1/[\s^2^(Fo^2^)+(0.0163P)^2^+23.1238P] where P=(Fo^2^+2Fc^2^)/3'
_refine_ls_weighting_scheme calc
_refine_ls_wR_factor_gt 0.0636
_refine_ls_wR_factor_ref 0.0663
_reflns_number_gt 6054
_reflns_number_total 6993
_reflns_threshold_expression >2sigma(I)
_cod_data_source_file c5dt02867a2.cif
_cod_data_source_block CFAR59
_cod_depositor_comments 'Adding full bibliography for 7036522--7036524.cif.'
_cod_original_sg_symbol_H-M 'C 2/c'
_cod_database_code 7036523

loop_
_symmetry_equiv_pos_as_xyz
'x, y, z'
'-x, y, -z+1/2'
'x+1/2, y+1/2, z'
'-x+1/2, y+1/2, -z+1/2'
'-x, -y, -z'
'x, -y, z-1/2'
'-x+1/2, -y+1/2, -z'
'x+1/2, -y+1/2, z-1/2'

loop_
_atom_site_label
_atom_site_type_symbol
_atom_site_fract_x
_atom_site_fract_y
_atom_site_fract_z
_atom_site_U_iso_or_equiv
_atom_site_adp_type
_atom_site_occupancy
_atom_site_symmetry_multiplicity
_atom_site_calc_flag
_atom_site_refinement_flags
Ir1 Ir 0.150089(5) 0.221476(16) 0.717224(6) 0.01196(5) Uani 1 1 d .
Cl1 Cl 0.17962(4) 0.01165(12) 0.79116(5) 0.0258(2) Uani 1 1 d .
S1 S 0.08476(3) 0.01590(11) 0.58190(4) 0.01611(19) Uani 1 1 d .
O1 O 0.13086(10) 0.0285(3) 0.64905(12) 0.0202(6) Uani 1 1 d .
O2 O 0.09260(11) 0.0504(3) 0.53552(13) 0.0285(7) Uani 1 1 d .
O3 O 0.05898(10) -0.1281(3) 0.57094(13) 0.0266(7) Uani 1 1 d .
C1 C 0.16225(14) 0.4055(5) 0.67197(18) 0.0202(8) Uani 1 1 d .
C2 C 0.20730(15) 0.3146(5) 0.7121(2) 0.0240(9) Uani 1 1 d .
C3 C 0.22492(14) 0.3274(5) 0.7759(2) 0.0246(9) Uani 1 1 d .
C4 C 0.18946(15) 0.4184(5) 0.77660(18) 0.0217(9) Uani 1 1 d .
C5 C 0.15253(14) 0.4748(4) 0.71165(18) 0.0191(8) Uani 1 1 d .
C6 C 0.13517(19) 0.4395(6) 0.6016(2) 0.0398(13) Uani 1 1 d .
H6A H 0.1029 0.4868 0.5832 0.06 Uiso 1 1 calc R
H6B H 0.1301 0.3421 0.5789 0.06 Uiso 1 1 calc R
H6C H 0.1549 0.5117 0.597 0.06 Uiso 1 1 calc R
C7 C 0.2302(2) 0.2254(6) 0.6880(3) 0.0444(14) Uani 1 1 d .
H7A H 0.2498 0.2964 0.6828 0.067 Uiso 1 1 calc R
H7B H 0.2039 0.1777 0.6464 0.067 Uiso 1 1 calc R
H7C H 0.2518 0.1436 0.719 0.067 Uiso 1 1 calc R
C8 C 0.27230(17) 0.2566(6) 0.8338(3) 0.0487(16) Uani 1 1 d .
H8A H 0.2797 0.1609 0.821 0.073 Uiso 1 1 calc R
H8B H 0.2684 0.2318 0.8665 0.073 Uiso 1 1 calc R
H8C H 0.2996 0.331 0.8515 0.073 Uiso 1 1 calc R
C9 C 0.19679(19) 0.4685(6) 0.8357(2) 0.0383(12) Uani 1 1 d .
H9A H 0.2243 0.5432 0.8595 0.058 Uiso 1 1 calc R
H9B H 0.2046 0.3773 0.8628 0.058 Uiso 1 1 calc R
H9C H 0.1663 0.5179 0.8236 0.058 Uiso 1 1 calc R
C10 C 0.11488(16) 0.5985(5) 0.6915(2) 0.0326(11) Uani 1 1 d .
H10A H 0.125 0.6955 0.6831 0.049 Uiso 1 1 calc R
H10B H 0.1124 0.6158 0.726 0.049 Uiso 1 1 calc R
H10C H 0.0825 0.5654 0.6523 0.049 Uiso 1 1 calc R
C11 C 0.07929(13) 0.1835(4) 0.68690(17) 0.0138(7) Uani 1 1 d .
N12 N 0.04047(11) 0.1608(4) 0.62316(14) 0.0155(6) Uani 1 1 d .
C13 C 0.04580(14) 0.1707(4) 0.57337(17) 0.0163(8) Uani 1 1 d .
H13A H 0.0606 0.2726 0.5761 0.02 Uiso 1 1 calc R
H13B H 0.0127 0.1636 0.5306 0.02 Uiso 1 1 calc R
C14 C -0.00253(14) 0.1201(5) 0.61336(19) 0.0200(8) Uani 1 1 d .
H14 H -0.0338 0.0974 0.5733 0.024 Uiso 1 1 calc R
C15 C 0.00832(14) 0.1187(5) 0.67155(18) 0.0194(8) Uani 1 1 d .
H15 H -0.0139 0.0963 0.6805 0.023 Uiso 1 1 calc R
N16 N 0.05847(11) 0.1566(4) 0.71611(14) 0.0151(6) Uani 1 1 d .
C17 C 0.08183(13) 0.1660(5) 0.78388(17) 0.0155(7) Uani 1 1 d .
C18 C 0.08352(15) 0.3123(5) 0.80892(19) 0.0208(9) Uani 1 1 d .
C19 C 0.10452(16) 0.3206(5) 0.8735(2) 0.0267(10) Uani 1 1 d .
H19 H 0.1069 0.4193 0.8915 0.032 Uiso 1 1 calc R
C20 C 0.12227(16) 0.1898(5) 0.9128(2) 0.0267(10) Uani 1 1 d .
C21 C 0.11792(15) 0.0469(5) 0.88529(19) 0.0250(9) Uani 1 1 d .
H21 H 0.1296 -0.0438 0.9115 0.03 Uiso 1 1 calc R
C22 C 0.09698(14) 0.0309(5) 0.82016(19) 0.0193(8) Uani 1 1 d .
C23 C 0.06060(19) 0.4542(5) 0.7660(2) 0.0348(11) Uani 1 1 d .
H23A H 0.0625 0.5429 0.7908 0.052 Uiso 1 1 calc R
H23B H 0.0257 0.4327 0.7299 0.052 Uiso 1 1 calc R
H23C H 0.0787 0.479 0.7495 0.052 Uiso 1 1 calc R
C24 C 0.1450(2) 0.2025(7) 0.9827(2) 0.0463(14) Uani 1 1 d .
H24A H 0.1813 0.2075 1.0089 0.069 Uiso 1 1 calc R
H24B H 0.1357 0.111 0.9953 0.069 Uiso 1 1 calc R
H24C H 0.1328 0.2971 0.9895 0.069 Uiso 1 1 calc R
C25 C 0.08963(17) -0.1279(5) 0.7916(2) 0.0288(10) Uani 1 1 d .
H25A H 0.0557 -0.1636 0.771 0.043 Uiso 1 1 calc R
H25B H 0.1134 -0.2012 0.8256 0.043 Uiso 1 1 calc R
H25C H 0.0951 -0.1225 0.7594 0.043 Uiso 1 1 calc R
C51 C -0.02233(19) 0.7069(5) 0.5827(2) 0.0339(11) Uani 1 1 d .
H51A H 0.011 0.7544 0.6056 0.041 Uiso 1 1 calc R
H51B H -0.0461 0.7692 0.5434 0.041 Uiso 1 1 calc R
Cl2 Cl -0.03975(6) 0.71318(17) 0.63224(7) 0.0517(4) Uani 1 1 d .
Cl3 Cl -0.02095(5) 0.51484(16) 0.56058(7) 0.0577(4) Uani 1 1 d .
C71 C -0.2446(3) 0.6067(9) 0.4506(3) 0.083(2) Uani 1 1 d .
H71A H -0.2691 0.6878 0.4402 0.1 Uiso 1 1 calc R
H71B H -0.256 0.5569 0.4098 0.1 Uiso 1 1 calc R
Cl4 Cl -0.24175(8) 0.4680(3) 0.50016(11) 0.1071(8) Uani 1 1 d .
Cl5 Cl -0.18695(10) 0.6940(3) 0.48690(13) 0.1110(8) Uani 1 1 d .

loop_
_atom_site_aniso_label
_atom_site_aniso_U_11
_atom_site_aniso_U_22
_atom_site_aniso_U_33
_atom_site_aniso_U_23
_atom_site_aniso_U_13
_atom_site_aniso_U_12
Ir1 0.00986(7) 0.01406(8) 0.00806(7) 0.00023(5) 0.00365(6) 0.00058(5)
Cl1 0.0236(5) 0.0290(6) 0.0206(5) 0.0122(4) 0.0117(4) 0.0075(4)
S1 0.0185(5) 0.0165(5) 0.0101(4) -0.0015(3) 0.0072(4) 0.0005(4)
O1 0.0159(14) 0.0219(15) 0.0135(13) -0.0049(11) 0.0046(12) 0.0017(11)
O2 0.0413(18) 0.0327(17) 0.0229(16) 0.0056(13) 0.0255(15) 0.0098(14)
O3 0.0243(16) 0.0194(15) 0.0207(15) -0.0010(12) 0.0065(13) -0.0022(12)
C1 0.020(2) 0.021(2) 0.0164(19) -0.0044(16) 0.0102(17) -0.0101(16)
C2 0.020(2) 0.019(2) 0.036(2) -0.0063(17) 0.019(2) -0.0066(16)
C3 0.0075(18) 0.021(2) 0.026(2) 0.0030(17) 0.0008(17) -0.0018(15)
C4 0.019(2) 0.023(2) 0.0157(19) -0.0053(16) 0.0072(17) -0.0082(16)
C5 0.0136(18) 0.015(2) 0.021(2) -0.0007(15) 0.0072(17) -0.0028(14)
C6 0.044(3) 0.050(3) 0.019(2) -0.003(2) 0.016(2) -0.025(2)
C7 0.052(3) 0.032(3) 0.079(4) -0.010(3) 0.056(3) -0.006(2)
C8 0.016(2) 0.040(3) 0.042(3) 0.011(2) -0.006(2) 0.002(2)
C9 0.047(3) 0.043(3) 0.025(2) -0.015(2) 0.022(2) -0.021(2)
C10 0.026(2) 0.020(2) 0.047(3) 0.005(2) 0.020(2) 0.0060(18)
C11 0.0154(18) 0.0138(19) 0.0095(17) -0.0005(13) 0.0063(15) 0.0012(14)
N12 0.0133(15) 0.0165(16) 0.0108(15) -0.0009(12) 0.0045(13) 0.0001(12)
C13 0.0162(18) 0.0195(19) 0.0067(16) 0.0011(14) 0.0038(15) 0.0026(15)
C14 0.0133(19) 0.023(2) 0.019(2) -0.0029(16) 0.0074(17) -0.0002(15)
C15 0.0131(18) 0.025(2) 0.020(2) -0.0026(16) 0.0101(17) -0.0028(15)
N16 0.0139(15) 0.0186(16) 0.0126(15) -0.0030(13) 0.0081(13) -0.0018(12)
C17 0.0132(18) 0.0214(19) 0.0102(17) -0.0032(15) 0.0065(15) -0.0032(15)
C18 0.023(2) 0.022(2) 0.023(2) -0.0040(16) 0.0168(18) -0.0027(16)
C19 0.033(2) 0.028(2) 0.027(2) -0.0156(18) 0.023(2) -0.0122(18)
C20 0.023(2) 0.043(3) 0.015(2) -0.0077(18) 0.0122(18) -0.0096(18)
C21 0.024(2) 0.030(2) 0.019(2) 0.0071(18) 0.0125(18) 0.0001(17)
C22 0.0182(19) 0.020(2) 0.019(2) 0.0001(16) 0.0118(17) -0.0013(15)
C23 0.045(3) 0.022(2) 0.050(3) 0.003(2) 0.036(3) 0.006(2)
C24 0.044(3) 0.075(4) 0.018(2) -0.011(2) 0.019(2) -0.016(3)
C25 0.033(2) 0.021(2) 0.035(3) 0.0005(18) 0.022(2) -0.0006(18)
C51 0.044(3) 0.026(2) 0.040(3) 0.013(2) 0.030(2) 0.011(2)
Cl2 0.0708(10) 0.0519(8) 0.0546(8) -0.0012(7) 0.0500(8) -0.0117(7)
Cl3 0.0476(8) 0.0430(8) 0.0450(8) -0.0089(6) 0.0103(7) 0.0155(6)
C71 0.104(6) 0.083(5) 0.024(3) -0.004(3) 0.021(4) 0.007(4)
Cl4 0.0752(14) 0.152(2) 0.1032(17) 0.0539(15) 0.0600(13) 0.0305(14)
Cl5 0.132(2) 0.1225(19) 0.1155(19) -0.0519(15) 0.0949(18) -0.0412(16)

loop_
_atom_type_symbol
_atom_type_description
_atom_type_scat_dispersion_real
_atom_type_scat_dispersion_imag
_atom_type_scat_source
C C 0.0033 0.0016 'International Tables Vol C Tables 4.2.6.8 and 6.1.1.4'
H H 0 0 'International Tables Vol C Tables 4.2.6.8 and 6.1.1.4'
N N 0.0061 0.0033 'International Tables Vol C Tables 4.2.6.8 and 6.1.1.4'
O O 0.0106 0.006 'International Tables Vol C Tables 4.2.6.8 and 6.1.1.4'
S S 0.1246 0.1234 'International Tables Vol C Tables 4.2.6.8 and 6.1.1.4'
Cl Cl 0.1484 0.1585 'International Tables Vol C Tables 4.2.6.8 and 6.1.1.4'
Ir Ir -1.4442 7.9887 'International Tables Vol C Tables 4.2.6.8 and 6.1.1.4'

loop_
_geom_angle_atom_site_label_1
_geom_angle_atom_site_label_2
_geom_angle_atom_site_label_3
_geom_angle
C11 Ir1 C4 117.96(15)
C11 Ir1 C1 119.01(14)
C4 Ir1 C1 65.17(15)
C11 Ir1 C5 102.53(14)
C4 Ir1 C5 39.24(14)
C1 Ir1 C5 37.97(15)
C11 Ir1 C2 156.39(15)
C4 Ir1 C2 64.92(16)
C1 Ir1 C2 38.54(15)
C5 Ir1 C2 64.00(15)
C11 Ir1 C3 156.22(16)
C4 Ir1 C3 39.20(16)
C1 Ir1 C3 63.39(15)
C5 Ir1 C3 64.01(14)
C2 Ir1 C3 37.10(16)
C11 Ir1 O1 83.27(12)
C4 Ir1 O1 157.44(14)
C1 Ir1 O1 98.80(13)
C5 Ir1 O1 133.56(13)
C2 Ir1 O1 92.59(13)
C3 Ir1 O1 120.38(14)
C11 Ir1 Cl1 89.85(10)
C4 Ir1 Cl1 103.99(11)
C1 Ir1 Cl1 151.12(11)
C5 Ir1 Cl1 142.70(10)
C2 Ir1 Cl1 112.71(11)
C3 Ir1 Cl1 90.96(11)
O1 Ir1 Cl1 82.31(8)
O3 S1 O2 114.87(18)
O3 S1 O1 111.72(16)
O2 S1 O1 112.57(18)
O3 S1 C13 106.97(18)
O2 S1 C13 105.06(17)
O1 S1 C13 104.72(16)
S1 O1 Ir1 125.99(15)
C5 C1 C2 108.6(3)
C5 C1 C6 126.0(4)
C2 C1 C6 124.8(4)
C5 C1 Ir1 71.4(2)
C2 C1 Ir1 71.8(2)
C6 C1 Ir1 129.8(3)
C3 C2 C1 107.9(4)
C3 C2 C7 127.4(4)
C1 C2 C7 124.6(4)
C3 C2 Ir1 71.7(2)
C1 C2 Ir1 69.7(2)
C7 C2 Ir1 124.6(3)
C2 C3 C4 108.6(3)
C2 C3 C8 125.5(4)
C4 C3 C8 125.9(4)
C2 C3 Ir1 71.2(2)
C4 C3 Ir1 67.2(2)
C8 C3 Ir1 126.8(3)
C5 C4 C3 106.6(3)
C5 C4 C9 127.3(4)
C3 C4 C9 124.9(4)
C5 C4 Ir1 72.6(2)
C3 C4 Ir1 73.6(2)
C9 C4 Ir1 128.6(3)
C1 C5 C4 107.8(3)
C1 C5 C10 125.8(4)
C4 C5 C10 126.0(4)
C1 C5 Ir1 70.7(2)
C4 C5 Ir1 68.2(2)
C10 C5 Ir1 132.1(3)
C1 C6 H6A 109.5
C1 C6 H6B 109.5
H6A C6 H6B 109.5
C1 C6 H6C 109.5
H6A C6 H6C 109.5
H6B C6 H6C 109.5
C2 C7 H7A 109.5
C2 C7 H7B 109.5
H7A C7 H7B 109.5
C2 C7 H7C 109.5
H7A C7 H7C 109.5
H7B C7 H7C 109.5
C3 C8 H8A 109.5
C3 C8 H8B 109.5
H8A C8 H8B 109.5
C3 C8 H8C 109.5
H8A C8 H8C 109.5
H8B C8 H8C 109.5
C4 C9 H9A 109.5
C4 C9 H9B 109.5
H9A C9 H9B 109.5
C4 C9 H9C 109.5
H9A C9 H9C 109.5
H9B C9 H9C 109.5
C5 C10 H10A 109.5
C5 C10 H10B 109.5
H10A C10 H10B 109.5
C5 C10 H10C 109.5
H10A C10 H10C 109.5
H10B C10 H10C 109.5
N16 C11 N12 103.0(3)
N16 C11 Ir1 135.7(3)
N12 C11 Ir1 120.9(3)
C11 N12 C14 112.2(3)
C11 N12 C13 122.8(3)
C14 N12 C13 125.0(3)
N12 C13 S1 110.4(2)
N12 C13 H13A 109.6
S1 C13 H13A 109.6
N12 C13 H13B 109.6
S1 C13 H13B 109.6
H13A C13 H13B 108.1
C15 C14 N12 106.6(3)
C15 C14 H14 126.7
N12 C14 H14 126.7
C14 C15 N16 106.7(3)
C14 C15 H15 126.7
N16 C15 H15 126.7
C11 N16 C15 111.5(3)
C11 N16 C17 128.0(3)
C15 N16 C17 120.4(3)
C22 C17 C18 122.1(4)
C22 C17 N16 119.7(3)
C18 C17 N16 117.8(3)
C19 C18 C17 117.9(4)
C19 C18 C23 121.1(4)
C17 C18 C23 121.0(4)
C18 C19 C20 122.2(4)
C18 C19 H19 118.9
C20 C19 H19 118.9
C21 C20 C19 117.8(4)
C21 C20 C24 121.1(4)
C19 C20 C24 121.1(4)
C20 C21 C22 122.6(4)
C20 C21 H21 118.7
C22 C21 H21 118.7
C17 C22 C21 117.2(4)
C17 C22 C25 122.4(4)
C21 C22 C25 120.4(4)
C18 C23 H23A 109.5
C18 C23 H23B 109.5
H23A C23 H23B 109.5
C18 C23 H23C 109.5
H23A C23 H23C 109.5
H23B C23 H23C 109.5
C20 C24 H24A 109.5
C20 C24 H24B 109.5
H24A C24 H24B 109.5
C20 C24 H24C 109.5
H24A C24 H24C 109.5
H24B C24 H24C 109.5
C22 C25 H25A 109.5
C22 C25 H25B 109.5
H25A C25 H25B 109.5
C22 C25 H25C 109.5
H25A C25 H25C 109.5
H25B C25 H25C 109.5
Cl2 C51 Cl3 111.8(3)
Cl2 C51 H51A 109.3
Cl3 C51 H51A 109.3
Cl2 C51 H51B 109.3
Cl3 C51 H51B 109.3
H51A C51 H51B 107.9
Cl4 C71 Cl5 111.5(4)
Cl4 C71 H71A 109.3
Cl5 C71 H71A 109.3
Cl4 C71 H71B 109.3
Cl5 C71 H71B 109.3
H71A C71 H71B 108

loop_
_geom_bond_atom_site_label_1
_geom_bond_atom_site_label_2
_geom_bond_distance
Ir1 C11 2.058(4)
Ir1 C4 2.124(4)
Ir1 C1 2.174(4)
Ir1 C5 2.183(4)
Ir1 C2 2.202(4)
Ir1 C3 2.209(4)
Ir1 O1 2.226(3)
Ir1 Cl1 2.3742(10)
S1 O3 1.440(3)
S1 O2 1.444(3)
S1 O1 1.478(3)
S1 C13 1.796(4)
C1 C5 1.417(6)
C1 C2 1.444(6)
C1 C6 1.507(6)
C2 C3 1.403(6)
C2 C7 1.495(6)
C3 C4 1.456(6)
C3 C8 1.506(6)
C4 C5 1.447(5)
C4 C9 1.487(6)
C5 C10 1.491(5)
C6 H6A 0.98
C6 H6B 0.98
C6 H6C 0.98
C7 H7A 0.98
C7 H7B 0.98
C7 H7C 0.98
C8 H8A 0.98
C8 H8B 0.98
C8 H8C 0.98
C9 H9A 0.98
C9 H9B 0.98
C9 H9C 0.98
C10 H10A 0.98
C10 H10B 0.98
C10 H10C 0.98
C11 N16 1.361(5)
C11 N12 1.368(4)
N12 C14 1.376(5)
N12 C13 1.443(5)
C13 H13A 0.99
C13 H13B 0.99
C14 C15 1.343(5)
C14 H14 0.95
C15 N16 1.392(5)
C15 H15 0.95
N16 C17 1.445(5)
C17 C22 1.384(5)
C17 C18 1.403(5)
C18 C19 1.386(6)
C18 C23 1.511(6)
C19 C20 1.388(6)
C19 H19 0.95
C20 C21 1.385(6)
C20 C24 1.504(6)
C21 C22 1.405(6)
C21 H21 0.95
C22 C25 1.501(6)
C23 H23A 0.98
C23 H23B 0.98
C23 H23C 0.98
C24 H24A 0.98
C24 H24B 0.98
C24 H24C 0.98
C25 H25A 0.98
C25 H25B 0.98
C25 H25C 0.98
C51 Cl2 1.751(5)
C51 Cl3 1.758(5)
C51 H51A 0.99
C51 H51B 0.99
C71 Cl4 1.730(7)
C71 Cl5 1.743(8)
C71 H71A 0.99
C71 H71B 0.99

loop_
_geom_torsion_atom_site_label_1
_geom_torsion_atom_site_label_2
_geom_torsion_atom_site_label_3
_geom_torsion_atom_site_label_4
_geom_torsion
O3 S1 O1 Ir1 -123.9(2)
O2 S1 O1 Ir1 105.2(2)
C13 S1 O1 Ir1 -8.4(2)
C11 Ir1 O1 S1 48.3(2)
C4 Ir1 O1 S1 -112.8(3)
C1 Ir1 O1 S1 -70.1(2)
C5 Ir1 O1 S1 -52.6(3)
C2 Ir1 O1 S1 -108.4(2)
C3 Ir1 O1 S1 -134.4(2)
Cl1 Ir1 O1 S1 139.1(2)
C11 Ir1 C1 C5 72.1(2)
C4 Ir1 C1 C5 -37.4(2)
C2 Ir1 C1 C5 -117.7(3)
C3 Ir1 C1 C5 -81.1(2)
O1 Ir1 C1 C5 159.2(2)
Cl1 Ir1 C1 C5 -110.7(3)
C11 Ir1 C1 C2 -170.2(2)
C4 Ir1 C1 C2 80.3(2)
C5 Ir1 C1 C2 117.7(3)
C3 Ir1 C1 C2 36.6(2)
O1 Ir1 C1 C2 -83.1(2)
Cl1 Ir1 C1 C2 7.0(4)
C11 Ir1 C1 C6 -49.7(5)
C4 Ir1 C1 C6 -159.2(5)
C5 Ir1 C1 C6 -121.8(5)
C2 Ir1 C1 C6 120.5(5)
C3 Ir1 C1 C6 157.1(5)
O1 Ir1 C1 C6 37.4(4)
Cl1 Ir1 C1 C6 127.5(4)
C5 C1 C2 C3 0.4(4)
C6 C1 C2 C3 171.8(4)
Ir1 C1 C2 C3 -61.9(3)
C5 C1 C2 C7 -179.1(4)
C6 C1 C2 C7 -7.7(6)
Ir1 C1 C2 C7 118.6(4)
C5 C1 C2 Ir1 62.2(3)
C6 C1 C2 Ir1 -126.3(4)
C11 Ir1 C2 C3 139.7(3)
C4 Ir1 C2 C3 36.9(2)
C1 Ir1 C2 C3 117.9(3)
C5 Ir1 C2 C3 80.6(3)
O1 Ir1 C2 C3 -141.2(2)
Cl1 Ir1 C2 C3 -58.5(2)
C11 Ir1 C2 C1 21.8(5)
C4 Ir1 C2 C1 -81.0(2)
C5 Ir1 C2 C1 -37.3(2)
C3 Ir1 C2 C1 -117.9(3)
O1 Ir1 C2 C1 100.9(2)
Cl1 Ir1 C2 C1 -176.36(19)
C11 Ir1 C2 C7 -96.9(5)
C4 Ir1 C2 C7 160.3(5)
C1 Ir1 C2 C7 -118.7(5)
C5 Ir1 C2 C7 -156.0(5)
C3 Ir1 C2 C7 123.4(5)
O1 Ir1 C2 C7 -17.8(4)
Cl1 Ir1 C2 C7 64.9(4)
C1 C2 C3 C4 3.7(5)
C7 C2 C3 C4 -176.8(4)
Ir1 C2 C3 C4 -56.9(3)
C1 C2 C3 C8 -177.1(4)
C7 C2 C3 C8 2.4(7)
Ir1 C2 C3 C8 122.3(4)
C1 C2 C3 Ir1 60.6(3)
C7 C2 C3 Ir1 -120.0(4)
C11 Ir1 C3 C2 -140.0(4)
C4 Ir1 C3 C2 -120.6(3)
C1 Ir1 C3 C2 -38.0(2)
C5 Ir1 C3 C2 -80.6(3)
O1 Ir1 C3 C2 46.5(3)
Cl1 Ir1 C3 C2 128.2(2)
C11 Ir1 C3 C4 -19.4(5)
C1 Ir1 C3 C4 82.6(3)
C5 Ir1 C3 C4 40.0(2)
C2 Ir1 C3 C4 120.6(3)
O1 Ir1 C3 C4 167.1(2)
Cl1 Ir1 C3 C4 -111.2(2)
C11 Ir1 C3 C8 99.3(5)
C4 Ir1 C3 C8 118.7(6)
C1 Ir1 C3 C8 -158.7(5)
C5 Ir1 C3 C8 158.7(5)
C2 Ir1 C3 C8 -120.7(6)
O1 Ir1 C3 C8 -74.2(5)
Cl1 Ir1 C3 C8 7.5(5)
C2 C3 C4 C5 -6.3(4)
C8 C3 C4 C5 174.5(4)
Ir1 C3 C4 C5 -65.5(3)
C2 C3 C4 C9 -174.8(4)
C8 C3 C4 C9 6.0(7)
Ir1 C3 C4 C9 125.9(4)
C2 C3 C4 Ir1 59.3(3)
C8 C3 C4 Ir1 -119.9(4)
C11 Ir1 C4 C5 -74.8(3)
C1 Ir1 C4 C5 36.2(2)
C2 Ir1 C4 C5 78.9(2)
C3 Ir1 C4 C5 113.9(3)
O1 Ir1 C4 C5 83.8(4)
Cl1 Ir1 C4 C5 -172.2(2)
C11 Ir1 C4 C3 171.3(2)
C1 Ir1 C4 C3 -77.7(3)
C5 Ir1 C4 C3 -113.9(3)
C2 Ir1 C4 C3 -35.0(2)
O1 Ir1 C4 C3 -30.1(5)
Cl1 Ir1 C4 C3 73.8(2)
C11 Ir1 C4 C9 49.4(4)
C1 Ir1 C4 C9 160.5(5)
C5 Ir1 C4 C9 124.2(5)
C2 Ir1 C4 C9 -156.8(5)
C3 Ir1 C4 C9 -121.9(5)
O1 Ir1 C4 C9 -151.9(4)
Cl1 Ir1 C4 C9 -48.0(4)
C2 C1 C5 C4 -4.3(4)
C6 C1 C5 C4 -175.6(4)
Ir1 C1 C5 C4 58.2(3)
C2 C1 C5 C10 168.9(4)
C6 C1 C5 C10 -2.4(6)
Ir1 C1 C5 C10 -128.6(4)
C2 C1 C5 Ir1 -62.5(3)
C6 C1 C5 Ir1 126.2(4)
C3 C4 C5 C1 6.4(4)
C9 C4 C5 C1 174.6(4)
Ir1 C4 C5 C1 -59.8(3)
C3 C4 C5 C10 -166.7(4)
C9 C4 C5 C10 1.4(7)
Ir1 C4 C5 C10 127.0(4)
C3 C4 C5 Ir1 66.2(3)
C9 C4 C5 Ir1 -125.6(4)
C11 Ir1 C5 C1 -121.5(2)
C4 Ir1 C5 C1 119.3(3)
C2 Ir1 C5 C1 37.9(2)
C3 Ir1 C5 C1 79.3(2)
O1 Ir1 C5 C1 -28.9(3)
Cl1 Ir1 C5 C1 131.8(2)
C11 Ir1 C5 C4 119.2(2)
C1 Ir1 C5 C4 -119.3(3)
C2 Ir1 C5 C4 -81.5(3)
C3 Ir1 C5 C4 -40.0(2)
O1 Ir1 C5 C4 -148.2(2)
Cl1 Ir1 C5 C4 12.5(3)
C11 Ir1 C5 C10 -0.3(4)
C4 Ir1 C5 C10 -119.4(5)
C1 Ir1 C5 C10 121.2(5)
C2 Ir1 C5 C10 159.1(5)
C3 Ir1 C5 C10 -159.4(5)
O1 Ir1 C5 C10 92.3(4)
Cl1 Ir1 C5 C10 -107.0(4)
C4 Ir1 C11 N16 -60.4(4)
C1 Ir1 C11 N16 -136.0(4)
C5 Ir1 C11 N16 -99.1(4)
C2 Ir1 C11 N16 -151.3(4)
C3 Ir1 C11 N16 -46.6(6)
O1 Ir1 C11 N16 127.7(4)
Cl1 Ir1 C11 N16 45.4(4)
C4 Ir1 C11 N12 128.4(3)
C1 Ir1 C11 N12 52.8(3)
C5 Ir1 C11 N12 89.7(3)
C2 Ir1 C11 N12 37.5(5)
C3 Ir1 C11 N12 142.2(3)
O1 Ir1 C11 N12 -43.5(3)
Cl1 Ir1 C11 N12 -125.8(3)
N16 C11 N12 C14 -0.5(4)
Ir1 C11 N12 C14 173.2(3)
N16 C11 N12 C13 -177.3(3)
Ir1 C11 N12 C13 -3.6(5)
C11 N12 C13 S1 66.2(4)
C14 N12 C13 S1 -110.1(4)
O3 S1 C13 N12 65.0(3)
O2 S1 C13 N12 -172.5(3)
O1 S1 C13 N12 -53.7(3)
C11 N12 C14 C15 1.0(4)
C13 N12 C14 C15 177.7(3)
N12 C14 C15 N16 -1.0(4)
N12 C11 N16 C15 -0.1(4)
Ir1 C11 N16 C15 -172.3(3)
N12 C11 N16 C17 -178.9(3)
Ir1 C11 N16 C17 8.8(6)
C14 C15 N16 C11 0.7(4)
C14 C15 N16 C17 179.6(3)
C11 N16 C17 C22 -100.8(5)
C15 N16 C17 C22 80.5(5)
C11 N16 C17 C18 85.8(5)
C15 N16 C17 C18 -93.0(4)
C22 C17 C18 C19 4.8(6)
N16 C17 C18 C19 178.0(3)
C22 C17 C18 C23 -171.9(4)
N16 C17 C18 C23 1.4(6)
C17 C18 C19 C20 -1.9(6)
C23 C18 C19 C20 174.8(4)
C18 C19 C20 C21 -0.8(6)
C18 C19 C20 C24 179.8(4)
C19 C20 C21 C22 0.7(6)
C24 C20 C21 C22 -179.9(4)
C18 C17 C22 C21 -4.8(6)
N16 C17 C22 C21 -177.9(3)
C18 C17 C22 C25 172.5(4)
N16 C17 C22 C25 -0.6(6)
C20 C21 C22 C17 1.9(6)
C20 C21 C22 C25 -175.4(4)
